data_4342468
loop_
_publ_author_name
'Mesbah, Adel'
'Prakash, Jai'
'Beard, Jessica C.'
'Pozzi, Eric A.'
'Tarasenko, Mariya S.'
'Leb\`egue, S\'ebastien'
'Malliakas, Christos D.'
'Van Duyne, Richard P.'
'Ibers, James A.'

_publ_section_title
;
 Positional Flexibility: Syntheses and Characterization of Six Uranium
 Chalcogenides Related to the 2H Hexagonal Perovskite Family.
;
_journal_issue 6
_journal_name_full 'Inorganic chemistry'
_journal_page_first 2851
_journal_page_last 2857
_journal_paper_doi 10.1021/ic5029806
_journal_volume 54
_journal_year 2015
_chemical_formula_sum 'Ba3.2 K0.8 S6 U'
_chemical_formula_weight 900.93
_space_group_crystal_system trigonal
_space_group_IT_number 167
_space_group_name_Hall '-R 3 2"c'
_space_group_name_H-M_alt 'R -3 c :H'
_symmetry_space_group_name_Hall '-R 3 2"c'
_symmetry_space_group_name_H-M 'R -3 c :H'
_audit_creation_method SHELXL-2014/6
_cell_angle_alpha 90
_cell_angle_beta 90
_cell_angle_gamma 120
_cell_formula_units_Z 6
_cell_length_a 12.0798(2)
_cell_length_b 12.0798(2)
_cell_length_c 15.0309(3)
_cell_measurement_reflns_used 3316
_cell_measurement_temperature 100(2)
_cell_measurement_theta_max 60.015
_cell_measurement_theta_min 6.0399
_cell_volume 1899.48(6)
_computing_structure_refinement 'SHELXL-2014/6 (Sheldrick, 2014)'
_diffrn_ambient_temperature 100(2)
_diffrn_measured_fraction_theta_full 0.995
_diffrn_measured_fraction_theta_max 0.997
_diffrn_radiation_type MoK\a
_diffrn_radiation_wavelength 0.71073
_diffrn_reflns_av_R_equivalents 0.0222
_diffrn_reflns_av_unetI/netI 0.0119
_diffrn_reflns_Laue_measured_fraction_full 0.995
_diffrn_reflns_Laue_measured_fraction_max 0.997
_diffrn_reflns_limit_h_max 8
_diffrn_reflns_limit_h_min -16
_diffrn_reflns_limit_k_max 16
_diffrn_reflns_limit_k_min -13
_diffrn_reflns_limit_l_max 19
_diffrn_reflns_limit_l_min -21
_diffrn_reflns_number 5692
_diffrn_reflns_point_group_measured_fraction_full 0.995
_diffrn_reflns_point_group_measured_fraction_max 0.997
_diffrn_reflns_theta_full 25.242
_diffrn_reflns_theta_max 30.026
_diffrn_reflns_theta_min 4.748
_exptl_absorpt_coefficient_mu 23.752
_exptl_absorpt_correction_T_max 0.58564
_exptl_absorpt_correction_T_min 0.38287
_exptl_absorpt_correction_type numerical
_exptl_absorpt_process_details 'face indexed (SADABS; Sheldrick, 2008)'
_exptl_crystal_colour black
_exptl_crystal_density_diffrn 4.726
_exptl_crystal_description plate
_exptl_crystal_F_000 2294
_exptl_crystal_size_max 0.069
_exptl_crystal_size_mid 0.057
_exptl_crystal_size_min 0.041
_refine_diff_density_max 0.549
_refine_diff_density_min -0.689
_refine_diff_density_rms 0.133
_refine_ls_extinction_coef 0.000027(6)
_refine_ls_extinction_expression Fc^*^=kFc[1+0.001xFc^2^\l^3^/sin(2\q)]^-1/4^
_refine_ls_extinction_method SHELXL
_refine_ls_goodness_of_fit_ref 1.448
_refine_ls_hydrogen_treatment undef
_refine_ls_matrix_type full
_refine_ls_number_parameters 22
_refine_ls_number_reflns 618
_refine_ls_number_restraints 1
_refine_ls_restrained_S_all 1.447
_refine_ls_R_factor_all 0.0124
_refine_ls_R_factor_gt 0.0111
_refine_ls_shift/su_max 0.000
_refine_ls_shift/su_mean 0.000
_refine_ls_structure_factor_coef Fsqd
_refine_ls_weighting_details 'w=1/[\s^2^(Fo^2^)+(0.0043P)^2^] where P=(1.0000Fo^2^+0.0000Fc^2^)'
_refine_ls_weighting_scheme calc
_refine_ls_wR_factor_gt 0.0187
_refine_ls_wR_factor_ref 0.0188
_reflns_Friedel_coverage 0.000
_reflns_number_gt 589
_reflns_number_total 618
_reflns_threshold_expression 'I > 2\s(I)'
_cod_data_source_file ic5029806_si_001.cif
_cod_data_source_block Ba32K08US6
_cod_depositor_comments 'Adding full bibliography for 4342464--4342469.cif.'
_cod_original_cell_volume 1899.48(7)
_cod_original_formula_sum 'Ba3.20 K0.80 S6 U'
_cod_database_code 4342468
_shelx_space_group_comment
;
The symmetry employed for this shelxl refinement is uniquely defined
by the following loop, which should always be used as a source of
symmetry information in preference to the above space-group names.
They are only intended as comments.
;
_shelx_estimated_absorpt_t_min 0.297
_shelx_estimated_absorpt_t_max 0.450
_shelxl_version_number 2014/6

loop_
_space_group_symop_operation_xyz
'x, y, z'
'-y, x-y, z'
'-x+y, -x, z'
'y, x, -z+1/2'
'x-y, -y, -z+1/2'
'-x, -x+y, -z+1/2'
'x+2/3, y+1/3, z+1/3'
'-y+2/3, x-y+1/3, z+1/3'
'-x+y+2/3, -x+1/3, z+1/3'
'y+2/3, x+1/3, -z+5/6'
'x-y+2/3, -y+1/3, -z+5/6'
'-x+2/3, -x+y+1/3, -z+5/6'
'x+1/3, y+2/3, z+2/3'
'-y+1/3, x-y+2/3, z+2/3'
'-x+y+1/3, -x+2/3, z+2/3'
'y+1/3, x+2/3, -z+7/6'
'x-y+1/3, -y+2/3, -z+7/6'
'-x+1/3, -x+y+2/3, -z+7/6'
'-x, -y, -z'
'y, -x+y, -z'
'x-y, x, -z'
'-y, -x, z-1/2'
'-x+y, y, z-1/2'
'x, x-y, z-1/2'
'-x+2/3, -y+1/3, -z+1/3'
'y+2/3, -x+y+1/3, -z+1/3'
'x-y+2/3, x+1/3, -z+1/3'
'-y+2/3, -x+1/3, z-1/6'
'-x+y+2/3, y+1/3, z-1/6'
'x+2/3, x-y+1/3, z-1/6'
'-x+1/3, -y+2/3, -z+2/3'
'y+1/3, -x+y+2/3, -z+2/3'
'x-y+1/3, x+2/3, -z+2/3'
'-y+1/3, -x+2/3, z+1/6'
'-x+y+1/3, y+2/3, z+1/6'
'x+1/3, x-y+2/3, z+1/6'

loop_
_atom_site_label
_atom_site_type_symbol
_atom_site_fract_x
_atom_site_fract_y
_atom_site_fract_z
_atom_site_U_iso_or_equiv
_atom_site_adp_type
_atom_site_occupancy
_atom_site_site_symmetry_order
_atom_site_calc_flag
_atom_site_refinement_flags_posn
_atom_site_refinement_flags_adp
_atom_site_refinement_flags_occupancy
U1 U 0.0000 0.0000 0.0000 0.00526(5) Uani 1 6 d S T P
Ba1 Ba 0.03587(2) 0.3333 0.0833 0.00657(5) Uani 1 2 d S T P
K2 K 0.0000 0.0000 0.2500 0.0082(2) Uani 0.8016(18) 6 d S T P
Ba2 Ba 0.0000 0.0000 0.2500 0.0082(2) Uani 0.1984(18) 6 d S T P
S1 S 0.19079(5) 0.16365(5) 0.10061(4) 0.00795(11) Uani 1 1 d . . .

loop_
_atom_site_aniso_label
_atom_site_aniso_U_11
_atom_site_aniso_U_22
_atom_site_aniso_U_33
_atom_site_aniso_U_23
_atom_site_aniso_U_13
_atom_site_aniso_U_12
U1 0.00481(7) 0.00481(7) 0.00615(9) 0.000 0.000 0.00240(3)
Ba1 0.00673(8) 0.00609(9) 0.00666(9) -0.00086(7) -0.00043(3) 0.00304(5)
K2 0.0091(3) 0.0091(3) 0.0063(4) 0.000 0.000 0.00457(14)
Ba2 0.0091(3) 0.0091(3) 0.0063(4) 0.000 0.000 0.00457(14)
S1 0.0078(3) 0.0073(3) 0.0083(3) -0.0003(2) -0.0003(2) 0.0034(2)

loop_
_atom_type_symbol
_atom_type_description
_atom_type_scat_dispersion_real
_atom_type_scat_dispersion_imag
_atom_type_scat_source
S S 0.1246 0.1234 'International Tables Vol C Tables 4.2.6.8 and 6.1.1.4'
K K 0.2009 0.2494 'International Tables Vol C Tables 4.2.6.8 and 6.1.1.4'
Ba Ba -0.3244 2.2819 'International Tables Vol C Tables 4.2.6.8 and 6.1.1.4'
U U -9.6767 9.6646 'International Tables Vol C Tables 4.2.6.8 and 6.1.1.4'

loop_
_geom_angle_atom_site_label_1
_geom_angle_atom_site_label_2
_geom_angle_atom_site_label_3
_geom_angle
_geom_angle_site_symmetry_1
_geom_angle_site_symmetry_3
S1 U1 S1 90.370(17) 19 21
S1 U1 S1 89.630(17) 19 3
S1 U1 S1 180.00(3) 21 3
S1 U1 S1 90.370(17) 19 20
S1 U1 S1 90.370(17) 21 20
S1 U1 S1 89.630(17) 3 20
S1 U1 S1 89.630(17) 19 2
S1 U1 S1 89.630(17) 21 2
S1 U1 S1 90.370(17) 3 2
S1 U1 S1 180.00(3) 20 2
S1 U1 S1 180.00(3) 19 .
S1 U1 S1 89.630(17) 21 .
S1 U1 S1 90.370(17) 3 .
S1 U1 S1 89.631(17) 20 .
S1 U1 S1 90.369(17) 2 .
S1 U1 K2 125.002(12) 19 .
S1 U1 K2 125.002(12) 21 .
S1 U1 K2 54.998(12) 3 .
S1 U1 K2 125.002(12) 20 .
S1 U1 K2 54.998(12) 2 .
S1 U1 K2 54.997(12) . .
S1 U1 Ba2 54.998(12) 19 19
S1 U1 Ba2 54.998(12) 21 19
S1 U1 Ba2 125.002(12) 3 19
S1 U1 Ba2 54.998(12) 20 19
S1 U1 Ba2 125.002(12) 2 19
S1 U1 Ba2 125.003(12) . 19
K2 U1 Ba2 180.0 . 19
S1 U1 K2 54.998(12) 19 19
S1 U1 K2 54.998(12) 21 19
S1 U1 K2 125.002(12) 3 19
S1 U1 K2 54.998(12) 20 19
S1 U1 K2 125.002(12) 2 19
S1 U1 K2 125.003(12) . 19
K2 U1 K2 180.0 . 19
Ba2 U1 K2 0.0 19 19
S1 U1 Ba1 126.165(12) 19 3
S1 U1 Ba1 123.005(12) 21 3
S1 U1 Ba1 56.995(12) 3 3
S1 U1 Ba1 53.152(12) 20 3
S1 U1 Ba1 126.848(12) 2 3
S1 U1 Ba1 53.835(12) . 3
K2 U1 Ba1 71.9 . 3
Ba2 U1 Ba1 108.118(1) 19 3
K2 U1 Ba1 108.118(1) 19 3
S1 U1 Ba1 53.835(12) 19 21
S1 U1 Ba1 56.995(12) 21 21
S1 U1 Ba1 123.005(12) 3 21
S1 U1 Ba1 126.848(12) 20 21
S1 U1 Ba1 53.152(12) 2 21
S1 U1 Ba1 126.165(12) . 21
K2 U1 Ba1 108.118(1) . 21
Ba2 U1 Ba1 71.9 19 21
K2 U1 Ba1 71.9 19 21
Ba1 U1 Ba1 180.0 3 21
S1 Ba1 S1 152.95(2) 34 21
S1 Ba1 S1 136.045(8) 34 30_455
S1 Ba1 S1 67.345(17) 21 30_455
S1 Ba1 S1 67.345(17) 34 26_455
S1 Ba1 S1 136.045(8) 21 26_455
S1 Ba1 S1 88.61(2) 30_455 26_455
S1 Ba1 S1 69.826(17) 34 18_554
S1 Ba1 S1 115.167(16) 21 18_554
S1 Ba1 S1 74.681(15) 30_455 18_554
S1 Ba1 S1 91.041(12) 26_455 18_554
S1 Ba1 S1 115.168(16) 34 2
S1 Ba1 S1 69.825(17) 21 2
S1 Ba1 S1 91.041(12) 30_455 2
S1 Ba1 S1 74.682(15) 26_455 2
S1 Ba1 S1 160.21(2) 18_554 2
S1 Ba1 S1 88.650(14) 34 .
S1 Ba1 S1 68.035(17) 21 .
S1 Ba1 S1 134.981(15) 30_455 .
S1 Ba1 S1 120.659(6) 26_455 .
S1 Ba1 S1 131.589(5) 18_554 .
S1 Ba1 S1 68.189(19) 2 .
S1 Ba1 S1 68.034(17) 34 17_554
S1 Ba1 S1 88.651(14) 21 17_554
S1 Ba1 S1 120.660(6) 30_455 17_554
S1 Ba1 S1 134.980(15) 26_455 17_554
S1 Ba1 S1 68.189(19) 18_554 17_554
S1 Ba1 S1 131.589(5) 2 17_554
S1 Ba1 S1 63.549(19) . 17_554
S1 Ba1 U1 40.766(10) 34 16_554
S1 Ba1 U1 125.025(10) 21 16_554
S1 Ba1 U1 114.857(10) 30_455 16_554
S1 Ba1 U1 98.111(10) 26_455 16_554
S1 Ba1 U1 40.725(10) 18_554 16_554
S1 Ba1 U1 153.215(10) 2 16_554
S1 Ba1 U1 95.387(10) . 16_554
S1 Ba1 U1 40.463(9) 17_554 16_554
S1 Ba1 U1 125.025(10) 34 .
S1 Ba1 U1 40.765(10) 21 .
S1 Ba1 U1 98.111(10) 30_455 .
S1 Ba1 U1 114.857(10) 26_455 .
S1 Ba1 U1 153.214(10) 18_554 .
S1 Ba1 U1 40.724(10) 2 .
S1 Ba1 U1 40.463(9) . .
S1 Ba1 U1 95.387(10) 17_554 .
U1 Ba1 U1 133.810(5) 16_554 .
S1 Ba1 Ba2 103.523(10) 34 25_455
S1 Ba1 Ba2 103.524(10) 21 25_455
S1 Ba1 Ba2 44.303(10) 30_455 25_455
S1 Ba1 Ba2 44.303(10) 26_455 25_455
S1 Ba1 Ba2 80.103(10) 18_554 25_455
S1 Ba1 Ba2 80.103(10) 2 25_455
S1 Ba1 Ba2 148.225(10) . 25_455
S1 Ba1 Ba2 148.226(10) 17_554 25_455
U1 Ba1 Ba2 113.095(2) 16_554 25_455
U1 Ba1 Ba2 113.095(2) . 25_455
S1 Ba1 K2 103.523(10) 34 25_455
S1 Ba1 K2 103.524(10) 21 25_455
S1 Ba1 K2 44.303(10) 30_455 25_455
S1 Ba1 K2 44.303(10) 26_455 25_455
S1 Ba1 K2 80.103(10) 18_554 25_455
S1 Ba1 K2 80.103(10) 2 25_455
S1 Ba1 K2 148.225(10) . 25_455
S1 Ba1 K2 148.226(10) 17_554 25_455
U1 Ba1 K2 113.095(2) 16_554 25_455
U1 Ba1 K2 113.095(2) . 25_455
Ba2 Ba1 K2 0.0 25_455 25_455
S1 K2 S1 93.19(2) . 4
S1 K2 S1 73.784(16) . 3
S1 K2 S1 149.31(2) 4 3
S1 K2 S1 73.784(16) . 2
S1 K2 S1 130.02(2) 4 2
S1 K2 S1 73.784(16) 3 2
S1 K2 S1 130.02(2) . 5
S1 K2 S1 73.784(16) 4 5
S1 K2 S1 93.19(2) 3 5
S1 K2 S1 149.31(2) 2 5
S1 K2 S1 149.31(2) . 6
S1 K2 S1 73.784(16) 4 6
S1 K2 S1 130.02(2) 3 6
S1 K2 S1 93.19(2) 2 6
S1 K2 S1 73.784(16) 5 6
S1 K2 U1 43.883(10) . .
S1 K2 U1 136.118(10) 4 .
S1 K2 U1 43.882(10) 3 .
S1 K2 U1 43.882(10) 2 .
S1 K2 U1 136.118(10) 5 .
S1 K2 U1 136.118(10) 6 .
S1 K2 U1 136.117(10) . 4
S1 K2 U1 43.882(10) 4 4
S1 K2 U1 136.118(10) 3 4
S1 K2 U1 136.118(10) 2 4
S1 K2 U1 43.882(10) 5 4
S1 K2 U1 43.882(10) 6 4
U1 K2 U1 180.0 . 4
S1 K2 Ba1 46.594(10) . 27
S1 K2 Ba1 46.594(10) 4 27
S1 K2 Ba1 114.992(10) 3 27
S1 K2 Ba1 105.347(10) 2 27
S1 K2 Ba1 105.347(10) 5 27
S1 K2 Ba1 114.992(10) 6 27
U1 K2 Ba1 90.0 . 27
U1 K2 Ba1 90.0 4 27
S1 K2 Ba1 114.992(10) . 25_455
S1 K2 Ba1 105.347(10) 4 25_455
S1 K2 Ba1 105.347(10) 3 25_455
S1 K2 Ba1 46.594(10) 2 25_455
S1 K2 Ba1 114.992(10) 5 25_455
S1 K2 Ba1 46.594(10) 6 25_455
U1 K2 Ba1 90.0 . 25_455
U1 K2 Ba1 90.0 4 25_455
Ba1 K2 Ba1 120.0 27 25_455
S1 K2 Ba1 105.347(10) . 26_445
S1 K2 Ba1 114.992(10) 4 26_445
S1 K2 Ba1 46.594(10) 3 26_445
S1 K2 Ba1 114.992(10) 2 26_445
S1 K2 Ba1 46.594(10) 5 26_445
S1 K2 Ba1 105.347(10) 6 26_445
U1 K2 Ba1 90.0 . 26_445
U1 K2 Ba1 90.0 4 26_445
Ba1 K2 Ba1 120.0 27 26_445
Ba1 K2 Ba1 120.0 25_455 26_445
S1 K2 Ba1 45.459(10) . 3
S1 K2 Ba1 103.109(10) 4 3
S1 K2 Ba1 48.119(10) 3 3
S1 K2 Ba1 100.664(10) 2 3
S1 K2 Ba1 89.872(10) 5 3
S1 K2 Ba1 163.620(10) 6 3
U1 K2 Ba1 56.801(1) . 3
U1 K2 Ba1 123.199(1) 4 3
Ba1 K2 Ba1 69.797(2) 27 3
Ba1 K2 Ba1 146.382(1) 25_455 3
Ba1 K2 Ba1 60.830(2) 26_445 3
U1 S1 K2 81.121(15) . .
U1 S1 Ba1 86.082(15) . 20
K2 S1 Ba1 167.00(2) . 20
U1 S1 Ba1 165.74(2) . 27
K2 S1 Ba1 89.104(14) . 27
Ba1 S1 Ba1 103.046(16) 20 27
U1 S1 Ba1 85.440(15) . 3
K2 S1 Ba1 91.646(15) . 3
Ba1 S1 Ba1 89.594(13) 20 3
Ba1 S1 Ba1 105.319(15) 27 3
U1 S1 Ba1 82.542(14) . .
K2 S1 Ba1 88.974(13) . .
Ba1 S1 Ba1 87.102(13) 20 .
Ba1 S1 Ba1 86.949(13) 27 .
Ba1 S1 Ba1 167.723(19) 3 .

loop_
_geom_bond_atom_site_label_1
_geom_bond_atom_site_label_2
_geom_bond_distance
_geom_bond_site_symmetry_2
U1 S1 2.6364(6) 19
U1 S1 2.6364(5) 21
U1 S1 2.6364(5) 3
U1 S1 2.6364(5) 20
U1 S1 2.6364(5) 2
U1 S1 2.6364(5) .
U1 K2 3.75772(8) .
U1 Ba2 3.75772(8) 19
U1 K2 3.75772(8) 19
U1 Ba1 4.02807(9) 3
U1 Ba1 4.02807(9) 21
Ba1 S1 3.2309(5) 34
Ba1 S1 3.2309(5) 21
Ba1 S1 3.2405(6) 30_455
Ba1 S1 3.2406(6) 26_455
Ba1 S1 3.2623(6) 18_554
Ba1 S1 3.2623(6) 2
Ba1 S1 3.4069(6) .
Ba1 S1 3.4069(6) 17_554
Ba1 U1 4.02808(10) 16_554
Ba1 Ba2 4.4599(2) 25_455
Ba1 K2 4.4599(2) 25_455
K2 S1 3.1154(5) .
K2 S1 3.1154(5) 4
K2 S1 3.1154(5) 3
K2 S1 3.1154(5) 2
K2 S1 3.1154(5) 5
K2 S1 3.1154(5) 6
K2 U1 3.75772(8) 4
K2 Ba1 4.4599(2) 27
K2 Ba1 4.4599(2) 25_455
K2 Ba1 4.4599(2) 26_445
K2 Ba1 4.57513(9) 3
S1 Ba1 3.2310(5) 20
S1 Ba1 3.2405(6) 27
S1 Ba1 3.2623(5) 3
